data_7713411
loop_
_publ_author_name
'Kumar, Pawan'
'Kalita, Pankaj'
'Palacios, Maria A.'
'Kumar, Vierandra'
'Acharya, Joydev'
'Colacio, Enrique'
'Chandrasekhar, Vadapalli'

_publ_section_title
;
 Synthesis, Structures and Magnetic studies of Hexanuclear Lanthanide
 Complexes: SMM behavior in DyIII analogue and MCE properties in the GdIII
 analogue
;
_journal_name_full 'Dalton Transactions'
_journal_paper_doi 10.1039/D3DT01489D
_journal_year 2023
_chemical_formula_moiety 'C92 H96 F12 N16 O26 Tb6, 2(N O3), 2(C H4 O), 2(H2 O)'
_chemical_formula_sum 'C94 H108 F12 N18 O36 Tb6'
_chemical_formula_weight 3247.50
_space_group_crystal_system monoclinic
_space_group_IT_number 14
_space_group_name_Hall '-P 2ybc'
_space_group_name_H-M_alt 'P 1 21/c 1'
_atom_sites_solution_hydrogens mixed
_atom_sites_solution_primary dual
_audit_creation_date 2023-06-11
_audit_creation_method
;
Olex2 1.5-alpha
(compiled 2023.03.06 svn.rbb2c1857 for OlexSys, GUI svn.r6748)
;
_audit_update_record
;
2023-06-19 deposited with the CCDC.	2023-07-05 downloaded from the CCDC.
;
_cell_angle_alpha 90
_cell_angle_beta 98.002(2)
_cell_angle_gamma 90
_cell_formula_units_Z 2
_cell_length_a 14.8617(3)
_cell_length_b 20.3171(4)
_cell_length_c 19.5374(4)
_cell_measurement_reflns_used 30897
_cell_measurement_temperature 219.99(10)
_cell_measurement_theta_max 28.6550
_cell_measurement_theta_min 2.7580
_cell_volume 5841.8(2)
_computing_cell_refinement 'CrysAlisPro 1.171.39.29d (Rigaku OD, 2017)'
_computing_data_collection 'CrysAlisPro 1.171.39.29d (Rigaku OD, 2017)'
_computing_data_reduction 'CrysAlisPro 1.171.39.29d (Rigaku OD, 2017)'
_computing_molecular_graphics 'Olex2 1.5-alpha (Dolomanov et al., 2009)'
_computing_publication_material 'Olex2 1.5-alpha (Dolomanov et al., 2009)'
_computing_structure_refinement 'SHELXL 2018/3 (Sheldrick, 2015)'
_computing_structure_solution 'SHELXT 2018/2 (Sheldrick, 2018)'
_diffrn_ambient_environment N~2~
_diffrn_ambient_temperature 219.99(10)
_diffrn_detector 'CCD plate'
_diffrn_measured_fraction_theta_full 0.998
_diffrn_measured_fraction_theta_max 0.898
_diffrn_measurement_details
;
List of Runs (angles in degrees, time in seconds):

  # Type    Start    End  Width  t~exp~   \w     \q     \k     \f   Frames
#--------------------------------------------------------------------------
  1  \w    -41.00 -16.00   0.50  101.11    --    7.10 -38.00 114.00   50
  2  \w     25.00  50.00   0.50  101.11    --    7.10  38.00 -90.00   50
  3  \w     16.00  41.00   0.50  101.11    --   -7.50  38.00 -90.00   50
  4  \w    -32.00  -7.00   0.50  101.11    --   -7.50 -38.00 114.00   50
  5  \w     65.00  95.00   0.50  101.11    --    7.10  77.00 150.00   60
  6  \w     51.00  83.00   0.50  101.11    --    7.10  77.00 -60.00   64
  7  \w     50.00  95.00   0.50  101.11    --    7.10  77.00  90.00   90
  8  \w    -33.00  90.00   0.50  101.11    --    7.10  38.00  90.00  246
  9  \w    -31.00  20.00   0.50  101.11    --   -7.50 -82.00   0.00  102
 10  \w    -46.00 -20.00   0.50  101.11    --   -7.50 -82.00-150.00   52
 11  \w     -8.00  33.00   0.50  101.11    --   -7.50 -82.00  90.00   82
 12  \w    -47.00 -22.00   0.50  101.11    --   -7.50 -82.00  90.00   50
;
_diffrn_measurement_device 'four-circle diffractometer'
_diffrn_measurement_device_type 'XtaLAB AFC12 (RINC): Kappa single'
_diffrn_measurement_method '\w scans'
_diffrn_orient_matrix_type 'CrysAlisPro convention (1999,Acta A55,543-557)'
_diffrn_orient_matrix_UB_11 0.0176495000
_diffrn_orient_matrix_UB_12 -0.0161394000
_diffrn_orient_matrix_UB_13 -0.0274576000
_diffrn_orient_matrix_UB_21 0.0425745000
_diffrn_orient_matrix_UB_22 -0.0034779000
_diffrn_orient_matrix_UB_23 0.0211086000
_diffrn_orient_matrix_UB_31 -0.0140706000
_diffrn_orient_matrix_UB_32 -0.0307677000
_diffrn_orient_matrix_UB_33 0.0120162000
_diffrn_radiation_monochromator graphite
_diffrn_radiation_probe x-ray
_diffrn_radiation_type 'Mo K\a'
_diffrn_radiation_wavelength 0.71073
_diffrn_reflns_av_R_equivalents 0.0408
_diffrn_reflns_av_unetI/netI 0.0330
_diffrn_reflns_Laue_measured_fraction_full 0.998
_diffrn_reflns_Laue_measured_fraction_max 0.898
_diffrn_reflns_limit_h_max 20
_diffrn_reflns_limit_h_min -20
_diffrn_reflns_limit_k_max 27
_diffrn_reflns_limit_k_min -22
_diffrn_reflns_limit_l_max 26
_diffrn_reflns_limit_l_min -26
_diffrn_reflns_number 76499
_diffrn_reflns_point_group_measured_fraction_full 0.998
_diffrn_reflns_point_group_measured_fraction_max 0.898
_diffrn_reflns_theta_full 25.242
_diffrn_reflns_theta_max 28.922
_diffrn_reflns_theta_min 2.558
_diffrn_source 'fine-focus sealed X-ray tube'
_diffrn_source_type 'Enhance (Mo) X-ray Source'
_exptl_absorpt_coefficient_mu 3.687
_exptl_absorpt_correction_T_max 1.00000
_exptl_absorpt_correction_T_min 0.73778
_exptl_absorpt_correction_type multi-scan
_exptl_absorpt_process_details
;
CrysAlisPro 1.171.39.29d (Rigaku Oxford Diffraction, 2017)
Empirical absorption correction using spherical harmonics,
 implemented in SCALE3 ABSPACK scaling algorithm.
;
_exptl_crystal_colour yellow
_exptl_crystal_colour_primary yellow
_exptl_crystal_density_diffrn 1.846
_exptl_crystal_description block
_exptl_crystal_F_000 3168
_exptl_crystal_size_max 0.12
_exptl_crystal_size_mid 0.1
_exptl_crystal_size_min 0.07
_refine_diff_density_max 3.671
_refine_diff_density_min -1.075
_refine_diff_density_rms 0.145
_refine_ls_extinction_method none
_refine_ls_goodness_of_fit_ref 1.048
_refine_ls_hydrogen_treatment constr
_refine_ls_matrix_type full
_refine_ls_number_parameters 809
_refine_ls_number_reflns 13851
_refine_ls_number_restraints 78
_refine_ls_restrained_S_all 1.051
_refine_ls_R_factor_all 0.0591
_refine_ls_R_factor_gt 0.0417
_refine_ls_shift/su_max 0.002
_refine_ls_shift/su_mean 0.000
_refine_ls_structure_factor_coef Fsqd
_refine_ls_weighting_details 'w=1/[\s^2^(Fo^2^)+(0.0449P)^2^+28.3292P] where P=(Fo^2^+2Fc^2^)/3'
_refine_ls_weighting_scheme calc
_refine_ls_wR_factor_gt 0.0996
_refine_ls_wR_factor_ref 0.1089
_reflns_Friedel_coverage 0.000
_reflns_number_gt 11016
_reflns_number_total 13851
_reflns_threshold_expression 'I > 2\s(I)'
_cod_data_source_file d3dt01489d2.cif
_cod_data_source_block aj1920
_cod_database_code 7713411
_shelx_shelxl_version_number 2018/3
_chemical_oxdiff_formula 'C H N O F Tb '
_shelx_space_group_comment
;
The symmetry employed for this shelxl refinement is uniquely defined
by the following loop, which should always be used as a source of
symmetry information in preference to the above space-group names.
They are only intended as comments.
;
_shelx_estimated_absorpt_t_max 0.782
_shelx_estimated_absorpt_t_min 0.666
_olex2_refinement_description
;
1. Fixed Uiso
 At 1.2 times of:
  All C(H) groups, All C(H,H) groups
 At 1.5 times of:
  All C(H,H,H) groups, All O(H) groups, All O(H,H) groups
2. Restrained distances
 C1A-F3 \\sim C1A-F4 \\sim C1A-F5
 with sigma of 0.02
 C1C-F7 \\sim C1C-F8 \\sim C1C-F9
 with sigma of 0.02
 C1D-F10 \\sim C1D-F11 \\sim C1D-F12
 with sigma of 0.02
 C1B-F1 \\sim C1B-F2 \\sim C1B-F6
 with sigma of 0.02
 F10-F11 \\sim F11-F12 \\sim F12-F10
 with sigma of 0.03
 F3-F4 \\sim F4-F5 \\sim F5-F3
 with sigma of 0.03
 F1-F2 \\sim F2-F6 \\sim F6-F1
 with sigma of 0.03
 F7-F8 \\sim F8-F9 \\sim F9-F7
 with sigma of 0.03
3. Rigid body (RIGU) restrains
 C1D, F10, F11, F12
 with sigma for 1-2 distances of 0.004 and sigma for 1-3 distances of 0.004
 F1, F2, F6, C1B
 with sigma for 1-2 distances of 0.004 and sigma for 1-3 distances of 0.004
 F3, F4, F5, C1A
 with sigma for 1-2 distances of 0.004 and sigma for 1-3 distances of 0.004
4. Others
 Sof(H1BA)=Sof(H1BB)=Sof(H1BC)=Sof(F7)=Sof(F8)=Sof(F9)=1-FVAR(1)
 Sof(F1)=Sof(F2)=Sof(F6)=Sof(H1CA)=Sof(H1CB)=Sof(H1CC)=FVAR(1)
 Sof(H1AA)=Sof(H1AB)=Sof(H1AC)=Sof(F10)=Sof(F11)=Sof(F12)=1-FVAR(2)
 Sof(F3)=Sof(F4)=Sof(F5)=Sof(H1DA)=Sof(H1DB)=Sof(H1DC)=FVAR(2)
5.a Riding coordinates:
 C1A(H1AA,H1AB,H1AC), C1B(H1BA,H1BB,H1BC), C1C(H1CA,H1CB,H1CC), C1D(H1DA,H1DB,
 H1DC), O18(H18C,H18D)
5.b Rotating group:
 O13(H13A,H13B)
5.c Secondary CH2 refined with riding coordinates:
 C14(H14A,H14B), C15(H15A,H15B), C16(H16A,H16B), C17(H17A,H17B), C18(H18A,
 H18B), C32(H32A,H32B), C33(H33A,H33B), C34(H34A,H34B), C35(H35A,H35B),
 C36(H36A,H36B)
5.d Aromatic/amide H refined with riding coordinates:
 C2(H2), C3(H3A), C4(H4), C5(H5), C7(H7A), C10(H10), C11(H11), C12(H12),
 C20(H20), C21(H21), C22(H22), C23(H23), C25(H25), C28(H28), C29(H29), C30(H30),
  C38(H38), C41(H41)
5.e Idealised Me refined as rotating group:
 C43(H43A,H43B,H43C)
5.f Idealised tetrahedral OH refined as rotating group:
 O3(H3), O7(H7), O17(H17)
;
_smtbx_masks_void_probe_radius 1.2
_smtbx_masks_void_truncation_radius 1.2
_olex2_submission_special_instructions 'No special instructions were received'
_oxdiff_exptl_absorpt_empirical_details
;
Empirical correction (ABSPACK) includes:
- Absorption correction using spherical harmonics
- Frame scaling
;
_oxdiff_exptl_absorpt_empirical_full_max 1.502
_oxdiff_exptl_absorpt_empirical_full_min 0.709

loop_
_space_group_symop_operation_xyz
'x, y, z'
'-x, y+1/2, -z+1/2'
'-x, -y, -z'
'x, -y-1/2, z-1/2'

loop_
_atom_site_label
_atom_site_type_symbol
_atom_site_fract_x
_atom_site_fract_y
_atom_site_fract_z
_atom_site_U_iso_or_equiv
_atom_site_adp_type
_atom_site_occupancy
_atom_site_site_symmetry_order
_atom_site_calc_flag
_atom_site_refinement_flags_posn
_atom_site_refinement_flags_adp
_atom_site_refinement_flags_occupancy
_atom_site_disorder_assembly
_atom_site_disorder_group
Tb1 Tb 0.48739(2) 0.58866(2) 0.53213(2) 0.03130(7) Uani 1 1 d . . . . .
Tb2 Tb 0.22542(2) 0.75061(2) 0.64068(2) 0.03292(7) Uani 1 1 d . . . . .
Tb3 Tb 0.29660(2) 0.61307(2) 0.76604(2) 0.03149(7) Uani 1 1 d . . . . .
F1 F 0.4107(13) 0.4878(8) 0.9745(7) 0.215(9) Uani 0.536(9) 1 d D . P A 1
F2 F 0.3902(11) 0.3965(7) 0.9382(6) 0.158(7) Uani 0.536(9) 1 d D . P A 1
F3 F 0.1065(7) 1.0058(4) 0.5517(5) 0.147(4) Uani 0.755(9) 1 d D . P B 1
F4 F 0.0263(6) 0.9268(6) 0.5486(9) 0.238(8) Uani 0.755(9) 1 d D . P B 1
F5 F 0.1013(9) 0.9429(6) 0.4721(4) 0.200(7) Uani 0.755(9) 1 d D . P B 1
F6 F 0.2946(10) 0.4415(11) 0.9819(6) 0.202(9) Uani 0.536(9) 1 d D . P A 1
O1 O 0.6040(3) 0.6641(2) 0.5515(2) 0.0489(11) Uani 1 1 d . . . . .
O2 O 0.3492(3) 0.62927(18) 0.47717(19) 0.0365(8) Uani 1 1 d . . . . .
O3 O 0.1602(3) 0.8103(2) 0.7284(3) 0.0515(11) Uani 1 1 d . . . . .
H3 H 0.174437 0.849638 0.733811 0.077 Uiso 1 1 calc R U . . .
O4 O 0.1916(2) 0.64572(18) 0.67411(19) 0.0345(8) Uani 1 1 d . . . . .
O5 O 0.4062(2) 0.49442(17) 0.48481(18) 0.0322(8) Uani 1 1 d . . . . .
O6 O 0.5419(3) 0.5742(2) 0.6500(2) 0.0387(9) Uani 1 1 d . . . . .
O7 O 0.1683(3) 0.6320(2) 0.8286(2) 0.0493(11) Uani 1 1 d . . . . .
H7 H 0.117146 0.614803 0.822023 0.074 Uiso 1 1 calc R U . . .
O8 O 0.3245(2) 0.71904(18) 0.73544(18) 0.0331(8) Uani 1 1 d . . . . .
O9 O 0.3272(3) 0.84030(19) 0.6506(2) 0.0447(10) Uani 1 1 d . . . . .
O10 O 0.1581(3) 0.8407(2) 0.5742(2) 0.0542(11) Uani 1 1 d . . . . .
O11 O 0.3370(3) 0.5364(2) 0.8585(2) 0.0491(10) Uani 1 1 d . . . . .
O12 O 0.2150(3) 0.51545(19) 0.7406(2) 0.0398(9) Uani 1 1 d . . . . .
O13 O 0.5141(4) 0.6168(3) 0.4165(3) 0.0642(14) Uani 1 1 d . . . . .
H13A H 0.559886 0.639264 0.404231 0.096 Uiso 1 1 d R U . . .
H13B H 0.480127 0.606983 0.377200 0.096 Uiso 1 1 d R U . . .
N1 N 0.4285(3) 0.6925(2) 0.5807(2) 0.0327(9) Uani 1 1 d . . . . .
N2 N 0.3341(3) 0.7021(2) 0.5658(2) 0.0321(9) Uani 1 1 d . . . . .
N3 N 0.1518(3) 0.7010(2) 0.5281(2) 0.0383(10) Uani 1 1 d . . . . .
N4 N 0.0492(3) 0.7362(3) 0.6303(3) 0.0440(12) Uani 1 1 d . . . . .
N5 N 0.3756(3) 0.5523(2) 0.6117(2) 0.0304(9) Uani 1 1 d . . . . .
N6 N 0.3990(3) 0.5727(2) 0.6813(2) 0.0307(9) Uani 1 1 d . . . . .
N7 N 0.4649(3) 0.6233(2) 0.8058(2) 0.0360(10) Uani 1 1 d . . . . .
N8 N 0.3380(4) 0.6827(2) 0.8776(2) 0.0404(11) Uani 1 1 d . . . . .
C1 C 0.6309(4) 0.6989(3) 0.6079(4) 0.0483(15) Uani 1 1 d . . . . .
C1A C 0.1012(7) 0.9443(4) 0.5354(5) 0.083(2) Uani 1 1 d D . . . .
H1AA H 0.042962 0.923497 0.537859 0.125 Uiso 0.245(9) 1 d R U P B 2
H1AB H 0.109942 0.949287 0.487459 0.125 Uiso 0.245(9) 1 d R U P B 2
H1AC H 0.102432 0.987247 0.557229 0.125 Uiso 0.245(9) 1 d R U P B 2
C1B C 0.3538(7) 0.4525(4) 0.9414(4) 0.086(3) Uani 1 1 d D . . . .
H1BA H 0.306382 0.439047 0.967860 0.128 Uiso 0.464(9) 1 d R U P A 2
H1BB H 0.391342 0.485947 0.966830 0.128 Uiso 0.464(9) 1 d R U P A 2
H1BC H 0.391062 0.414817 0.933580 0.128 Uiso 0.464(9) 1 d R U P A 2
C1C C 0.1389(6) 0.4152(4) 0.7255(5) 0.076(3) Uani 1 1 d D . . . .
H1CA H 0.138887 0.372689 0.748046 0.114 Uiso 0.536(9) 1 d R U P A 1
H1CB H 0.157677 0.409899 0.680226 0.114 Uiso 0.536(9) 1 d R U P A 1
H1CC H 0.078267 0.433809 0.720536 0.114 Uiso 0.536(9) 1 d R U P A 1
C1D C 0.4155(7) 0.9365(4) 0.6505(6) 0.090(3) Uani 1 1 d D . . . .
H1DA H 0.412354 0.983694 0.642917 0.135 Uiso 0.755(9) 1 d R U P B 1
H1DB H 0.471764 0.919684 0.637397 0.135 Uiso 0.755(9) 1 d R U P B 1
H1DC H 0.413464 0.927244 0.698927 0.135 Uiso 0.755(9) 1 d R U P B 1
C2 C 0.7237(5) 0.7029(4) 0.6352(5) 0.065(2) Uani 1 1 d . . . . .
H2 H 0.767008 0.680958 0.612835 0.078 Uiso 1 1 calc R U . . .
C3 C 0.7519(5) 0.7390(4) 0.6949(5) 0.074(2) Uani 1 1 d . . . . .
H3A H 0.813758 0.738757 0.713505 0.088 Uiso 1 1 calc R U . . .
C4 C 0.6921(5) 0.7749(4) 0.7275(5) 0.071(2) Uani 1 1 d . . . . .
H4 H 0.712483 0.800227 0.766931 0.085 Uiso 1 1 calc R U . . .
C5 C 0.6025(5) 0.7729(3) 0.7010(4) 0.0564(17) Uani 1 1 d . . . . .
H5 H 0.561345 0.798242 0.722338 0.068 Uiso 1 1 calc R U . . .
C6 C 0.5683(4) 0.7342(3) 0.6428(4) 0.0452(14) Uani 1 1 d . . . . .
C7 C 0.4723(4) 0.7343(3) 0.6215(3) 0.0413(13) Uani 1 1 d . . . . .
H7A H 0.438488 0.768017 0.638888 0.050 Uiso 1 1 calc R U . . .
C8 C 0.3024(4) 0.6655(3) 0.5115(3) 0.0328(11) Uani 1 1 d . . . . .
C9 C 0.2026(4) 0.6668(3) 0.4888(3) 0.0359(12) Uani 1 1 d . . . . .
C10 C 0.1655(5) 0.6324(3) 0.4308(3) 0.0464(14) Uani 1 1 d . . . . .
H10 H 0.202932 0.610056 0.403422 0.056 Uiso 1 1 calc R U . . .
C11 C 0.0727(5) 0.6316(4) 0.4139(3) 0.0546(17) Uani 1 1 d . . . . .
H11 H 0.045624 0.607818 0.375171 0.066 Uiso 1 1 calc R U . . .
C12 C 0.0199(5) 0.6657(4) 0.4536(3) 0.0559(18) Uani 1 1 d . . . . .
H12 H -0.043720 0.665709 0.442339 0.067 Uiso 1 1 calc R U . . .
C13 C 0.0613(4) 0.7002(3) 0.5110(3) 0.0459(14) Uani 1 1 d . . . . .
C14 C 0.0077(4) 0.7388(4) 0.5570(4) 0.0517(16) Uani 1 1 d . . . . .
H14A H 0.003841 0.784782 0.541682 0.062 Uiso 1 1 calc R U . . .
H14B H -0.054194 0.721204 0.552744 0.062 Uiso 1 1 calc R U . . .
C15 C 0.0102(4) 0.7903(4) 0.6675(4) 0.0532(17) Uani 1 1 d . . . . .
H15A H -0.052090 0.779057 0.674133 0.064 Uiso 1 1 calc R U . . .
H15B H 0.008225 0.830614 0.639817 0.064 Uiso 1 1 calc R U . . .
C16 C 0.0669(5) 0.8019(4) 0.7371(4) 0.0576(18) Uani 1 1 d . . . . .
H16A H 0.045184 0.841347 0.758646 0.069 Uiso 1 1 calc R U . . .
H16B H 0.060914 0.764357 0.767618 0.069 Uiso 1 1 calc R U . . .
C17 C 0.0327(4) 0.6712(3) 0.6624(4) 0.0508(16) Uani 1 1 d . . . . .
H17A H -0.027087 0.654604 0.642207 0.061 Uiso 1 1 calc R U . . .
H17B H 0.031949 0.677293 0.712021 0.061 Uiso 1 1 calc R U . . .
C18 C 0.1042(4) 0.6207(3) 0.6517(3) 0.0412(13) Uani 1 1 d . . . . .
H18A H 0.094509 0.580664 0.677657 0.049 Uiso 1 1 calc R U . . .
H18B H 0.098986 0.609207 0.602605 0.049 Uiso 1 1 calc R U . . .
C19 C 0.3155(4) 0.4860(3) 0.4761(3) 0.0343(11) Uani 1 1 d . . . . .
C20 C 0.2701(4) 0.4631(3) 0.4133(3) 0.0421(13) Uani 1 1 d . . . . .
H20 H 0.303158 0.454885 0.376536 0.051 Uiso 1 1 calc R U . . .
C21 C 0.1773(4) 0.4521(3) 0.4042(3) 0.0473(15) Uani 1 1 d . . . . .
H21 H 0.148336 0.437555 0.360990 0.057 Uiso 1 1 calc R U . . .
C22 C 0.1265(4) 0.4620(3) 0.4569(3) 0.0473(15) Uani 1 1 d . . . . .
H22 H 0.063561 0.454015 0.450386 0.057 Uiso 1 1 calc R U . . .
C23 C 0.1695(4) 0.4838(3) 0.5188(3) 0.0415(13) Uani 1 1 d . . . . .
H23 H 0.135422 0.489522 0.555446 0.050 Uiso 1 1 calc R U . . .
C24 C 0.2638(4) 0.4981(3) 0.5302(3) 0.0334(11) Uani 1 1 d . . . . .
C25 C 0.2987(4) 0.5233(3) 0.5977(3) 0.0329(11) Uani 1 1 d . . . . .
H25 H 0.262982 0.518129 0.633419 0.039 Uiso 1 1 calc R U . . .
C26 C 0.4876(4) 0.5833(3) 0.6932(3) 0.0327(11) Uani 1 1 d . . . . .
C27 C 0.5252(4) 0.6077(3) 0.7630(3) 0.0351(12) Uani 1 1 d . . . . .
C28 C 0.6171(4) 0.6158(3) 0.7811(3) 0.0495(15) Uani 1 1 d . . . . .
H28 H 0.657529 0.603937 0.750178 0.059 Uiso 1 1 calc R U . . .
C29 C 0.6495(5) 0.6416(4) 0.8452(4) 0.064(2) Uani 1 1 d . . . . .
H29 H 0.712192 0.647154 0.859058 0.077 Uiso 1 1 calc R U . . .
C30 C 0.5880(5) 0.6590(4) 0.8882(4) 0.0610(19) Uani 1 1 d . . . . .
H30 H 0.608331 0.677789 0.931543 0.073 Uiso 1 1 calc R U . . .
C31 C 0.4959(4) 0.6488(3) 0.8679(3) 0.0450(14) Uani 1 1 d . . . . .
C32 C 0.4261(5) 0.6641(4) 0.9148(3) 0.0506(16) Uani 1 1 d . . . . .
H32A H 0.418449 0.625364 0.943282 0.061 Uiso 1 1 calc R U . . .
H32B H 0.448816 0.700098 0.945822 0.061 Uiso 1 1 calc R U . . .
C33 C 0.2692(5) 0.6716(3) 0.9243(3) 0.0477(15) Uani 1 1 d . . . . .
H33A H 0.276696 0.704762 0.961054 0.057 Uiso 1 1 calc R U . . .
H33B H 0.279056 0.628189 0.945993 0.057 Uiso 1 1 calc R U . . .
C34 C 0.1740(5) 0.6751(3) 0.8867(3) 0.0516(16) Uani 1 1 d . . . . .
H34A H 0.130498 0.661681 0.917385 0.062 Uiso 1 1 calc R U . . .
H34B H 0.159770 0.720292 0.871260 0.062 Uiso 1 1 calc R U . . .
C35 C 0.3373(5) 0.7528(3) 0.8543(3) 0.0464(15) Uani 1 1 d . . . . .
H35A H 0.374782 0.779113 0.889433 0.056 Uiso 1 1 calc R U . . .
H35B H 0.275061 0.769756 0.849927 0.056 Uiso 1 1 calc R U . . .
C36 C 0.3728(4) 0.7605(3) 0.7860(3) 0.0394(13) Uani 1 1 d . . . . .
H36A H 0.366162 0.806458 0.770724 0.047 Uiso 1 1 calc R U . . .
H36B H 0.437577 0.749359 0.791591 0.047 Uiso 1 1 calc R U . . .
C37 C 0.3295(5) 0.8998(3) 0.6339(4) 0.0550(17) Uani 1 1 d . . . . .
C38 C 0.2539(6) 0.9329(3) 0.5980(4) 0.064(2) Uani 1 1 d . . . . .
H38 H 0.257969 0.978514 0.591206 0.077 Uiso 1 1 calc R U . . .
C39 C 0.1759(6) 0.9017(4) 0.5729(4) 0.0592(19) Uani 1 1 d . . . . .
C40 C 0.3116(6) 0.4809(3) 0.8732(3) 0.0555(17) Uani 1 1 d . . . . .
C41 C 0.2496(6) 0.4418(4) 0.8332(4) 0.070(2) Uani 1 1 d . . . . .
H41 H 0.236566 0.399992 0.850027 0.084 Uiso 1 1 calc R U . . .
C42 C 0.2049(5) 0.4614(3) 0.7683(4) 0.0499(15) Uani 1 1 d . . . . .
F7 F 0.0670(7) 0.4497(5) 0.7061(7) 0.111(5) Uani 0.464(9) 1 d D . P A 2
F8 F 0.1246(8) 0.3646(5) 0.7583(7) 0.103(5) Uani 0.464(9) 1 d D . P A 2
F9 F 0.1760(10) 0.3990(5) 0.6706(6) 0.102(5) Uani 0.464(9) 1 d D . P A 2
F10 F 0.4126(19) 0.9901(9) 0.6244(13) 0.131(10) Uani 0.245(9) 1 d D . P B 2
F11 F 0.4720(19) 0.9058(12) 0.630(2) 0.197(15) Uani 0.245(9) 1 d D . P B 2
F12 F 0.425(3) 0.9416(15) 0.7096(12) 0.178(14) Uani 0.245(9) 1 d D . P B 2
O14 O 0.7847(4) 0.4251(3) 0.7282(3) 0.0791(17) Uani 1 1 d . . . . .
O15 O 0.7957(5) 0.5277(4) 0.7600(4) 0.097(2) Uani 1 1 d . . . . .
O16 O 0.9136(5) 0.4657(4) 0.7737(6) 0.127(3) Uani 1 1 d . . . . .
N9 N 0.8322(6) 0.4733(4) 0.7543(4) 0.077(2) Uani 1 1 d . . . . .
O17 O 0.9963(5) 0.5909(4) 0.8112(4) 0.097(2) Uani 1 1 d . . . . .
H17 H 0.975691 0.552901 0.811048 0.145 Uiso 1 1 calc R U . . .
C43 C 0.9335(9) 0.6356(7) 0.8362(7) 0.123(4) Uani 1 1 d . . . . .
H43A H 0.873916 0.630182 0.809430 0.185 Uiso 1 1 calc R U . . .
H43B H 0.954206 0.680436 0.831508 0.185 Uiso 1 1 calc R U . . .
H43C H 0.930043 0.626354 0.884438 0.185 Uiso 1 1 calc R U . . .
O18 O 0.4000(6) 0.5584(4) 0.3153(4) 0.118(3) Uani 1 1 d . . . . .
H18C H 0.346722 0.574301 0.316834 0.177 Uiso 1 1 d R U . . .
H18D H 0.395872 0.517821 0.326894 0.177 Uiso 1 1 d R U . . .

loop_
_atom_site_aniso_label
_atom_site_aniso_U_11
_atom_site_aniso_U_22
_atom_site_aniso_U_33
_atom_site_aniso_U_23
_atom_site_aniso_U_13
_atom_site_aniso_U_12
Tb1 0.03571(14) 0.02736(13) 0.03272(13) -0.00311(10) 0.01143(10) 0.00145(10)
Tb2 0.03549(14) 0.02815(13) 0.03578(14) -0.00199(10) 0.00726(10) 0.00432(10)
Tb3 0.03852(15) 0.02913(13) 0.02757(13) -0.00357(10) 0.00731(10) -0.00158(10)
F1 0.316(19) 0.164(11) 0.120(11) 0.074(9) -0.132(12) -0.074(13)
F2 0.247(17) 0.149(9) 0.068(7) 0.024(7) -0.018(8) 0.112(11)
F3 0.168(9) 0.070(4) 0.185(9) -0.001(5) -0.041(7) 0.068(5)
F4 0.078(5) 0.189(11) 0.44(2) 0.211(14) 0.003(8) 0.042(6)
F5 0.286(14) 0.222(12) 0.074(5) -0.006(6) -0.045(6) 0.180(11)
F6 0.169(12) 0.38(3) 0.067(8) 0.098(11) 0.032(7) 0.092(12)
O1 0.045(2) 0.043(2) 0.063(3) -0.010(2) 0.021(2) -0.0084(19)
O2 0.048(2) 0.033(2) 0.0304(19) -0.0002(15) 0.0118(17) 0.0051(17)
O3 0.048(3) 0.047(3) 0.061(3) -0.016(2) 0.011(2) 0.010(2)
O4 0.0325(19) 0.033(2) 0.038(2) -0.0012(16) 0.0067(16) -0.0038(16)
O5 0.0326(19) 0.0306(19) 0.0347(19) -0.0076(15) 0.0090(15) 0.0017(15)
O6 0.037(2) 0.042(2) 0.038(2) -0.0065(17) 0.0083(17) 0.0035(17)
O7 0.048(3) 0.058(3) 0.045(2) -0.016(2) 0.018(2) -0.011(2)
O8 0.037(2) 0.0308(19) 0.0321(18) -0.0087(15) 0.0056(15) -0.0045(15)
O9 0.052(3) 0.027(2) 0.057(3) 0.0024(18) 0.013(2) 0.0026(18)
O10 0.063(3) 0.040(2) 0.058(3) 0.005(2) 0.004(2) 0.015(2)
O11 0.065(3) 0.044(2) 0.037(2) 0.0022(18) 0.002(2) -0.004(2)
O12 0.046(2) 0.036(2) 0.036(2) 0.0031(17) 0.0045(17) -0.0080(17)
O13 0.074(4) 0.073(4) 0.050(3) 0.015(3) 0.028(3) 0.006(3)
N1 0.035(2) 0.027(2) 0.038(2) -0.0019(18) 0.0117(19) 0.0015(18)
N2 0.034(2) 0.026(2) 0.038(2) 0.0000(18) 0.0078(19) 0.0020(18)
N3 0.039(3) 0.038(3) 0.037(2) 0.002(2) 0.002(2) 0.004(2)
N4 0.036(3) 0.043(3) 0.053(3) -0.006(2) 0.007(2) 0.005(2)
N5 0.039(2) 0.025(2) 0.028(2) -0.0033(17) 0.0087(18) 0.0015(18)
N6 0.039(2) 0.026(2) 0.028(2) -0.0033(17) 0.0082(18) 0.0020(18)
N7 0.044(3) 0.034(2) 0.030(2) -0.0033(18) 0.0050(19) 0.001(2)
N8 0.053(3) 0.037(3) 0.031(2) -0.009(2) 0.010(2) -0.007(2)
C1 0.045(4) 0.033(3) 0.067(4) -0.006(3) 0.010(3) -0.006(3)
C1A 0.090(6) 0.065(5) 0.091(5) 0.018(4) 0.002(5) 0.037(5)
C1B 0.136(8) 0.075(5) 0.042(4) 0.021(4) 0.000(4) 0.014(5)
C1C 0.081(6) 0.047(4) 0.092(7) 0.020(4) -0.017(5) -0.020(4)
C1D 0.094(7) 0.054(5) 0.121(8) 0.012(5) 0.013(6) -0.023(5)
C2 0.040(4) 0.061(4) 0.098(6) -0.020(4) 0.024(4) -0.005(3)
C3 0.043(4) 0.071(5) 0.104(7) -0.024(5) -0.001(4) -0.019(4)
C4 0.054(4) 0.062(5) 0.093(6) -0.031(4) -0.002(4) -0.017(4)
C5 0.054(4) 0.045(4) 0.070(5) -0.020(3) 0.009(3) -0.009(3)
C6 0.038(3) 0.031(3) 0.066(4) -0.011(3) 0.004(3) -0.001(2)
C7 0.045(3) 0.031(3) 0.050(3) -0.007(2) 0.014(3) 0.002(2)
C8 0.041(3) 0.027(3) 0.031(3) 0.007(2) 0.007(2) 0.004(2)
C9 0.042(3) 0.031(3) 0.034(3) 0.004(2) 0.004(2) 0.004(2)
C10 0.053(4) 0.047(3) 0.037(3) 0.003(3) -0.001(3) 0.006(3)
C11 0.060(4) 0.058(4) 0.042(3) -0.002(3) -0.006(3) -0.001(3)
C12 0.045(4) 0.070(5) 0.047(4) 0.007(3) -0.014(3) 0.001(3)
C13 0.043(3) 0.050(4) 0.043(3) 0.005(3) 0.000(3) 0.003(3)
C14 0.033(3) 0.066(4) 0.055(4) -0.003(3) 0.001(3) 0.005(3)
C15 0.038(3) 0.059(4) 0.065(4) -0.008(3) 0.018(3) 0.006(3)
C16 0.051(4) 0.064(4) 0.063(4) -0.018(4) 0.025(3) 0.005(3)
C17 0.034(3) 0.055(4) 0.064(4) -0.004(3) 0.009(3) -0.005(3)
C18 0.038(3) 0.040(3) 0.044(3) 0.002(3) 0.001(3) -0.008(2)
C19 0.040(3) 0.028(3) 0.034(3) -0.004(2) 0.004(2) 0.000(2)
C20 0.045(3) 0.046(3) 0.037(3) -0.011(3) 0.011(3) 0.001(3)
C21 0.047(4) 0.050(4) 0.042(3) -0.011(3) -0.003(3) -0.009(3)
C22 0.036(3) 0.049(4) 0.055(4) -0.010(3) 0.002(3) -0.009(3)
C23 0.046(3) 0.039(3) 0.041(3) -0.005(2) 0.012(3) -0.005(3)
C24 0.034(3) 0.027(3) 0.039(3) -0.004(2) 0.004(2) -0.002(2)
C25 0.039(3) 0.029(3) 0.032(3) -0.001(2) 0.011(2) -0.001(2)
C26 0.037(3) 0.027(3) 0.036(3) -0.002(2) 0.010(2) 0.004(2)
C27 0.040(3) 0.030(3) 0.034(3) -0.002(2) 0.001(2) 0.004(2)
C28 0.043(3) 0.056(4) 0.050(4) -0.007(3) 0.008(3) 0.004(3)
C29 0.043(4) 0.084(5) 0.063(5) -0.011(4) -0.005(3) -0.002(4)
C30 0.060(4) 0.081(5) 0.039(3) -0.013(3) -0.004(3) -0.008(4)
C31 0.049(4) 0.050(4) 0.034(3) -0.005(3) -0.002(3) 0.000(3)
C32 0.057(4) 0.062(4) 0.032(3) -0.014(3) 0.004(3) -0.004(3)
C33 0.066(4) 0.045(3) 0.037(3) -0.013(3) 0.021(3) -0.006(3)
C34 0.060(4) 0.054(4) 0.045(3) -0.011(3) 0.024(3) -0.006(3)
C35 0.060(4) 0.038(3) 0.043(3) -0.015(3) 0.014(3) -0.010(3)
C36 0.047(3) 0.032(3) 0.039(3) -0.008(2) 0.006(3) -0.005(2)
C37 0.076(5) 0.035(3) 0.057(4) 0.005(3) 0.020(4) 0.006(3)
C38 0.085(6) 0.034(3) 0.074(5) 0.009(3) 0.018(4) 0.006(4)
C39 0.079(5) 0.045(4) 0.056(4) 0.012(3) 0.019(4) 0.027(4)
C40 0.080(5) 0.046(4) 0.042(3) 0.010(3) 0.014(3) 0.003(3)
C41 0.097(6) 0.053(4) 0.055(4) 0.022(4) -0.005(4) -0.015(4)
C42 0.057(4) 0.041(3) 0.052(4) 0.007(3) 0.011(3) -0.005(3)
F7 0.077(8) 0.077(8) 0.163(13) 0.019(8) -0.040(8) -0.035(6)
F8 0.096(9) 0.072(7) 0.135(11) 0.037(7) -0.004(7) -0.048(6)
F9 0.153(12) 0.071(7) 0.081(8) -0.025(6) 0.012(8) -0.041(8)
F10 0.15(2) 0.060(10) 0.17(2) 0.022(12) -0.013(18) -0.054(10)
F11 0.11(2) 0.079(14) 0.42(4) -0.05(2) 0.10(2) -0.050(11)
F12 0.24(4) 0.16(3) 0.126(10) 0.011(13) -0.016(15) -0.12(2)
O14 0.089(4) 0.061(4) 0.084(4) 0.011(3) 0.000(3) 0.000(3)
O15 0.114(6) 0.079(5) 0.099(5) 0.005(4) 0.020(4) 0.031(4)
O16 0.067(4) 0.094(5) 0.213(10) -0.003(6) -0.011(5) 0.009(4)
N9 0.084(5) 0.074(5) 0.071(5) 0.006(4) 0.006(4) 0.012(4)
O17 0.070(4) 0.106(5) 0.119(6) -0.017(5) 0.032(4) -0.025(4)
C43 0.099(9) 0.139(11) 0.135(11) 0.004(9) 0.029(8) -0.009(8)
O18 0.153(7) 0.083(5) 0.126(6) 0.010(4) 0.050(6) 0.004(5)

loop_
_atom_type_symbol
_atom_type_description
_atom_type_scat_dispersion_real
_atom_type_scat_dispersion_imag
_atom_type_scat_source
C C 0.0033 0.0016 'International Tables Vol C Tables 4.2.6.8 and 6.1.1.4'
H H 0.0000 0.0000 'International Tables Vol C Tables 4.2.6.8 and 6.1.1.4'
F F 0.0171 0.0103 'International Tables Vol C Tables 4.2.6.8 and 6.1.1.4'
N N 0.0061 0.0033 'International Tables Vol C Tables 4.2.6.8 and 6.1.1.4'
O O 0.0106 0.0060 'International Tables Vol C Tables 4.2.6.8 and 6.1.1.4'
Tb Tb -0.1723 4.1537 'International Tables Vol C Tables 4.2.6.8 and 6.1.1.4'

loop_
_geom_angle_atom_site_label_1
_geom_angle_atom_site_label_2
_geom_angle_atom_site_label_3
_geom_angle
_geom_angle_site_symmetry_1
_geom_angle_site_symmetry_3
_geom_angle_publ_flag
O1 Tb1 O2 115.75(15) . . ?
O1 Tb1 O5 158.03(13) . . ?
O1 Tb1 O5 89.72(14) . 3_666 ?
O1 Tb1 O6 76.92(15) . . ?
O1 Tb1 O13 77.22(18) . . ?
O1 Tb1 N1 71.01(15) . . ?
O1 Tb1 N5 129.35(15) . . ?
O2 Tb1 O5 74.89(13) . . ?
O2 Tb1 O5 138.64(13) . 3_666 ?
O2 Tb1 O6 131.06(13) . . ?
O2 Tb1 O13 74.61(16) . . ?
O2 Tb1 N1 63.06(14) . . ?
O2 Tb1 N5 77.02(13) . . ?
O5 Tb1 O5 71.62(14) 3_666 . ?
O5 Tb1 O13 88.12(16) . . ?
O5 Tb1 O13 80.67(15) 3_666 . ?
O5 Tb1 N1 129.46(13) . . ?
O5 Tb1 N1 157.45(14) 3_666 . ?
O5 Tb1 N5 70.40(13) . . ?
O5 Tb1 N5 112.66(13) 3_666 . ?
O6 Tb1 O5 111.51(13) . . ?
O6 Tb1 O5 84.35(13) . 3_666 ?
O6 Tb1 O13 150.05(17) . . ?
O6 Tb1 N1 80.03(14) . . ?
O6 Tb1 N5 61.91(14) . . ?
O13 Tb1 N1 105.38(16) . . ?
O13 Tb1 N5 148.04(17) . . ?
N1 Tb1 N5 73.81(14) . . ?
O3 Tb2 N2 163.99(15) . . ?
O3 Tb2 N3 130.66(16) . . ?
O3 Tb2 N4 67.29(16) . . ?
O4 Tb2 O3 97.96(15) . . ?
O4 Tb2 O9 148.63(14) . . ?
O4 Tb2 O10 140.62(15) . . ?
O4 Tb2 N2 89.18(13) . . ?
O4 Tb2 N3 78.02(14) . . ?
O4 Tb2 N4 70.28(15) . . ?
O8 Tb2 O3 80.98(14) . . ?
O8 Tb2 O4 69.71(13) . . ?
O8 Tb2 O9 79.48(14) . . ?
O8 Tb2 O10 146.06(15) . . ?
O8 Tb2 N2 88.17(13) . . ?
O8 Tb2 N3 138.03(14) . . ?
O8 Tb2 N4 123.73(15) . . ?
O9 Tb2 O3 82.53(15) . . ?
O9 Tb2 O10 70.56(16) . . ?
O9 Tb2 N2 83.95(14) . . ?
O9 Tb2 N3 125.08(15) . . ?
O9 Tb2 N4 135.79(15) . . ?
O10 Tb2 O3 79.68(17) . . ?
O10 Tb2 N2 103.78(15) . . ?
O10 Tb2 N3 74.58(16) . . ?
O10 Tb2 N4 72.76(17) . . ?
N2 Tb2 N3 64.79(15) . . ?
N2 Tb2 N4 128.72(15) . . ?
N3 Tb2 N4 65.17(16) . . ?
O4 Tb3 O7 81.55(15) . . ?
O4 Tb3 O11 147.64(14) . . ?
O4 Tb3 O12 78.70(13) . . ?
O4 Tb3 N6 89.26(13) . . ?
O4 Tb3 N7 138.62(14) . . ?
O4 Tb3 N8 123.50(15) . . ?
O7 Tb3 N6 164.15(14) . . ?
O7 Tb3 N7 130.16(15) . . ?
O7 Tb3 N8 66.63(15) . . ?
O8 Tb3 O4 69.73(13) . . ?
O8 Tb3 O7 99.54(15) . . ?
O8 Tb3 O11 140.63(14) . . ?
O8 Tb3 O12 148.10(13) . . ?
O8 Tb3 N6 89.23(13) . . ?
O8 Tb3 N7 78.15(14) . . ?
O8 Tb3 N8 71.16(14) . . ?
O11 Tb3 O7 81.72(17) . . ?
O11 Tb3 N6 99.88(15) . . ?
O11 Tb3 N7 71.84(15) . . ?
O11 Tb3 N8 73.53(15) . . ?
O12 Tb3 O7 79.73(14) . . ?
O12 Tb3 O11 71.18(14) . . ?
O12 Tb3 N6 85.84(14) . . ?
O12 Tb3 N7 126.68(14) . . ?
O12 Tb3 N8 133.93(14) . . ?
N6 Tb3 N8 129.07(15) . . ?
N7 Tb3 N6 64.42(14) . . ?
N7 Tb3 N8 65.69(15) . . ?
C1 O1 Tb1 128.6(4) . . ?
C8 O2 Tb1 118.3(3) . . ?
Tb2 O3 H3 117.1 . . ?
C16 O3 Tb2 121.2(4) . . ?
C16 O3 H3 109.5 . . ?
Tb2 O4 Tb3 109.62(15) . . ?
C18 O4 Tb2 118.3(3) . . ?
C18 O4 Tb3 129.3(3) . . ?
Tb1 O5 Tb1 108.37(14) 3_666 . ?
C19 O5 Tb1 124.6(3) . 3_666 ?
C19 O5 Tb1 126.6(3) . . ?
C26 O6 Tb1 118.1(3) . . ?
Tb3 O7 H7 128.3 . . ?
C34 O7 Tb3 122.1(4) . . ?
C34 O7 H7 109.5 . . ?
Tb3 O8 Tb2 110.81(14) . . ?
C36 O8 Tb2 127.1(3) . . ?
C36 O8 Tb3 118.1(3) . . ?
C37 O9 Tb2 139.8(5) . . ?
C39 O10 Tb2 133.6(5) . . ?
C40 O11 Tb3 135.7(5) . . ?
C42 O12 Tb3 138.3(4) . . ?
Tb1 O13 H13A 127.6 . . ?
Tb1 O13 H13B 127.8 . . ?
H13A O13 H13B 104.6 . . ?
N2 N1 Tb1 115.3(3) . . ?
C7 N1 Tb1 128.1(4) . . ?
C7 N1 N2 116.3(4) . . ?
N1 N2 Tb2 129.4(3) . . ?
C8 N2 Tb2 119.8(3) . . ?
C8 N2 N1 108.7(4) . . ?
C9 N3 Tb2 119.6(4) . . ?
C13 N3 Tb2 121.3(4) . . ?
C13 N3 C9 118.5(5) . . ?
C14 N4 Tb2 110.4(4) . . ?
C14 N4 C17 111.5(5) . . ?
C15 N4 Tb2 109.6(4) . . ?
C15 N4 C14 108.0(5) . . ?
C15 N4 C17 110.6(5) . . ?
C17 N4 Tb2 106.7(3) . . ?
N6 N5 Tb1 114.1(3) . . ?
C25 N5 Tb1 130.0(3) . . ?
C25 N5 N6 115.6(4) . . ?
N5 N6 Tb3 129.2(3) . . ?
C26 N6 Tb3 120.4(3) . . ?
C26 N6 N5 108.8(4) . . ?
C27 N7 Tb3 120.5(3) . . ?
C31 N7 Tb3 120.7(4) . . ?
C31 N7 C27 118.6(5) . . ?
C32 N8 Tb3 111.6(3) . . ?
C32 N8 C33 107.7(5) . . ?
C32 N8 C35 111.4(5) . . ?
C33 N8 Tb3 109.3(3) . . ?
C33 N8 C35 110.9(5) . . ?
C35 N8 Tb3 105.8(3) . . ?
O1 C1 C2 120.7(6) . . ?
O1 C1 C6 121.8(6) . . ?
C2 C1 C6 117.4(6) . . ?
F3 C1A C39 114.8(8) . . ?
F4 C1A F3 104.8(10) . . ?
F4 C1A F5 109.2(12) . . ?
F4 C1A C39 111.1(8) . . ?
F5 C1A F3 105.0(9) . . ?
F5 C1A C39 111.6(8) . . ?
H1AA C1A H1AB 109.4 . . ?
H1AA C1A H1AC 109.4 . . ?
H1AB C1A H1AC 109.5 . . ?
C39 C1A H1AA 109.1 . . ?
C39 C1A H1AB 109.8 . . ?
C39 C1A H1AC 109.5 . . ?
F1 C1B F2 106.5(12) . . ?
F1 C1B F6 105.0(12) . . ?
F1 C1B C40 114.6(9) . . ?
F2 C1B F6 102.0(11) . . ?
F2 C1B C40 115.4(8) . . ?
F6 C1B C40 112.1(10) . . ?
H1BA C1B H1BB 109.5 . . ?
H1BA C1B H1BC 109.5 . . ?
H1BB C1B H1BC 109.5 . . ?
C40 C1B H1BA 109.7 . . ?
C40 C1B H1BB 109.0 . . ?
C40 C1B H1BC 109.8 . . ?
H1CA C1C H1CB 109.5 . . ?
H1CA C1C H1CC 109.4 . . ?
H1CB C1C H1CC 109.5 . . ?
C42 C1C H1CA 109.9 . . ?
C42 C1C H1CB 109.0 . . ?
C42 C1C H1CC 109.5 . . ?
F7 C1C C42 105.7(8) . . ?
F7 C1C F9 108.7(11) . . ?
F8 C1C C42 111.7(9) . . ?
F8 C1C F7 113.9(10) . . ?
F8 C1C F9 109.5(10) . . ?
F9 C1C C42 107.0(8) . . ?
H1DA C1D H1DB 109.5 . . ?
H1DA C1D H1DC 109.4 . . ?
H1DB C1D H1DC 109.5 . . ?
C37 C1D H1DA 116.4 . . ?
C37 C1D H1DB 121.1 . . ?
C37 C1D H1DC 88.4 . . ?
F10 C1D C37 112.7(16) . . ?
F11 C1D C37 107.4(17) . . ?
F11 C1D F10 109.1(17) . . ?
F12 C1D C37 104.4(19) . . ?
F12 C1D F10 109.7(17) . . ?
F12 C1D F11 113(2) . . ?
C1 C2 H2 119.6 . . ?
C3 C2 C1 120.8(7) . . ?
C3 C2 H2 119.6 . . ?
C2 C3 H3A 119.0 . . ?
C4 C3 C2 122.0(7) . . ?
C4 C3 H3A 119.0 . . ?
C3 C4 H4 121.0 . . ?
C5 C4 C3 118.0(7) . . ?
C5 C4 H4 121.0 . . ?
C4 C5 H5 118.5 . . ?
C4 C5 C6 123.0(7) . . ?
C6 C5 H5 118.5 . . ?
C1 C6 C7 123.7(6) . . ?
C5 C6 C1 118.7(6) . . ?
C5 C6 C7 117.6(6) . . ?
N1 C7 C6 125.5(5) . . ?
N1 C7 H7A 117.3 . . ?
C6 C7 H7A 117.3 . . ?
O2 C8 N2 126.1(5) . . ?
O2 C8 C9 116.8(5) . . ?
N2 C8 C9 117.2(5) . . ?
N3 C9 C8 117.1(5) . . ?
N3 C9 C10 122.7(6) . . ?
C10 C9 C8 120.2(5) . . ?
C9 C10 H10 120.8 . . ?
C11 C10 C9 118.4(6) . . ?
C11 C10 H10 120.8 . . ?
C10 C11 H11 120.2 . . ?
C12 C11 C10 119.7(6) . . ?
C12 C11 H11 120.2 . . ?
C11 C12 H12 120.4 . . ?
C11 C12 C13 119.2(6) . . ?
C13 C12 H12 120.4 . . ?
N3 C13 C12 121.5(6) . . ?
N3 C13 C14 116.3(6) . . ?
C12 C13 C14 122.2(6) . . ?
N4 C14 C13 112.1(5) . . ?
N4 C14 H14A 109.2 . . ?
N4 C14 H14B 109.2 . . ?
C13 C14 H14A 109.2 . . ?
C13 C14 H14B 109.2 . . ?
H14A C14 H14B 107.9 . . ?
N4 C15 H15A 109.6 . . ?
N4 C15 H15B 109.6 . . ?
N4 C15 C16 110.5(5) . . ?
H15A C15 H15B 108.1 . . ?
C16 C15 H15A 109.6 . . ?
C16 C15 H15B 109.6 . . ?
O3 C16 C15 109.8(5) . . ?
O3 C16 H16A 109.7 . . ?
O3 C16 H16B 109.7 . . ?
C15 C16 H16A 109.7 . . ?
C15 C16 H16B 109.7 . . ?
H16A C16 H16B 108.2 . . ?
N4 C17 H17A 109.1 . . ?
N4 C17 H17B 109.1 . . ?
N4 C17 C18 112.4(5) . . ?
H17A C17 H17B 107.9 . . ?
C18 C17 H17A 109.1 . . ?
C18 C17 H17B 109.1 . . ?
O4 C18 C17 110.4(5) . . ?
O4 C18 H18A 109.6 . . ?
O4 C18 H18B 109.6 . . ?
C17 C18 H18A 109.6 . . ?
C17 C18 H18B 109.6 . . ?
H18A C18 H18B 108.1 . . ?
O5 C19 C20 120.5(5) . . ?
O5 C19 C24 121.5(5) . . ?
C20 C19 C24 118.0(5) . . ?
C19 C20 H20 119.4 . . ?
C21 C20 C19 121.2(5) . . ?
C21 C20 H20 119.4 . . ?
C20 C21 H21 119.3 . . ?
C22 C21 C20 121.4(6) . . ?
C22 C21 H21 119.3 . . ?
C21 C22 H22 120.8 . . ?
C23 C22 C21 118.3(6) . . ?
C23 C22 H22 120.8 . . ?
C22 C23 H23 118.7 . . ?
C22 C23 C24 122.5(6) . . ?
C24 C23 H23 118.7 . . ?
C19 C24 C23 118.4(5) . . ?
C19 C24 C25 125.6(5) . . ?
C23 C24 C25 115.9(5) . . ?
N5 C25 C24 123.8(5) . . ?
N5 C25 H25 118.1 . . ?
C24 C25 H25 118.1 . . ?
O6 C26 N6 125.0(5) . . ?
O6 C26 C27 118.0(5) . . ?
N6 C26 C27 117.0(5) . . ?
N7 C27 C26 116.8(5) . . ?
N7 C27 C28 122.5(5) . . ?
C28 C27 C26 120.6(5) . . ?
C27 C28 H28 120.4 . . ?
C27 C28 C29 119.1(6) . . ?
C29 C28 H28 120.4 . . ?
C28 C29 H29 120.8 . . ?
C30 C29 C28 118.4(7) . . ?
C30 C29 H29 120.8 . . ?
C29 C30 H30 119.9 . . ?
C29 C30 C31 120.2(6) . . ?
C31 C30 H30 119.9 . . ?
N7 C31 C30 121.2(6) . . ?
N7 C31 C32 116.8(5) . . ?
C30 C31 C32 122.0(6) . . ?
N8 C32 C31 113.5(5) . . ?
N8 C32 H32A 108.9 . . ?
N8 C32 H32B 108.9 . . ?
C31 C32 H32A 108.9 . . ?
C31 C32 H32B 108.9 . . ?
H32A C32 H32B 107.7 . . ?
N8 C33 H33A 109.2 . . ?
N8 C33 H33B 109.2 . . ?
N8 C33 C34 112.1(5) . . ?
H33A C33 H33B 107.9 . . ?
C34 C33 H33A 109.2 . . ?
C34 C33 H33B 109.2 . . ?
O7 C34 C33 107.9(5) . . ?
O7 C34 H34A 110.1 . . ?
O7 C34 H34B 110.1 . . ?
C33 C34 H34A 110.1 . . ?
C33 C34 H34B 110.1 . . ?
H34A C34 H34B 108.4 . . ?
N8 C35 H35A 109.1 . . ?
N8 C35 H35B 109.1 . . ?
N8 C35 C36 112.4(5) . . ?
H35A C35 H35B 107.9 . . ?
C36 C35 H35A 109.1 . . ?
C36 C35 H35B 109.1 . . ?
O8 C36 C35 110.4(5) . . ?
O8 C36 H36A 109.6 . . ?
O8 C36 H36B 109.6 . . ?
C35 C36 H36A 109.6 . . ?
C35 C36 H36B 109.6 . . ?
H36A C36 H36B 108.1 . . ?
O9 C37 C1D 119.0(7) . . ?
O9 C37 C38 122.7(7) . . ?
C38 C37 C1D 118.3(7) . . ?
C37 C38 H38 118.6 . . ?
C39 C38 C37 122.8(7) . . ?
C39 C38 H38 118.6 . . ?
O10 C39 C1A 115.3(8) . . ?
O10 C39 C38 128.3(7) . . ?
C38 C39 C1A 116.3(7) . . ?
O11 C40 C1B 116.8(7) . . ?
O11 C40 C41 126.7(6) . . ?
C41 C40 C1B 116.5(7) . . ?
C40 C41 H41 118.5 . . ?
C40 C41 C42 123.0(7) . . ?
C42 C41 H41 118.5 . . ?
O12 C42 C1C 114.4(6) . . ?
O12 C42 C41 125.0(7) . . ?
C41 C42 C1C 120.6(6) . . ?
O15 N9 O14 119.8(8) . . ?
O16 N9 O14 119.6(8) . . ?
O16 N9 O15 120.6(9) . . ?
C43 O17 H17 109.5 . . ?
O17 C43 H43A 109.5 . . ?
O17 C43 H43B 109.5 . . ?
O17 C43 H43C 109.5 . . ?
H43A C43 H43B 109.5 . . ?
H43A C43 H43C 109.5 . . ?
H43B C43 H43C 109.5 . . ?
H18C O18 H18D 104.5 . . ?

loop_
_geom_bond_atom_site_label_1
_geom_bond_atom_site_label_2
_geom_bond_distance
_geom_bond_site_symmetry_2
_geom_bond_publ_flag
Tb1 O1 2.304(4) . ?
Tb1 O2 2.332(4) . ?
Tb1 O5 2.368(3) 3_666 ?
Tb1 O5 2.380(4) . ?
Tb1 O6 2.351(4) . ?
Tb1 O13 2.417(5) . ?
Tb1 N1 2.519(4) . ?
Tb1 N5 2.538(4) . ?
Tb2 O3 2.410(4) . ?
Tb2 O4 2.305(4) . ?
Tb2 O8 2.291(4) . ?
Tb2 O9 2.359(4) . ?
Tb2 O10 2.382(4) . ?
Tb2 N2 2.525(4) . ?
Tb2 N3 2.526(5) . ?
Tb2 N4 2.615(5) . ?
Tb3 O4 2.307(4) . ?
Tb3 O7 2.435(4) . ?
Tb3 O8 2.288(4) . ?
Tb3 O11 2.398(4) . ?
Tb3 O12 2.342(4) . ?
Tb3 N6 2.536(4) . ?
Tb3 N7 2.523(5) . ?
Tb3 N8 2.600(4) . ?
F1 C1B 1.223(12) . ?
F2 C1B 1.266(12) . ?
F3 C1A 1.288(10) . ?
F4 C1A 1.229(11) . ?
F5 C1A 1.239(10) . ?
F6 C1B 1.282(12) . ?
O1 C1 1.325(8) . ?
O2 C8 1.267(6) . ?
O3 H3 0.8300 . ?
O3 C16 1.430(8) . ?
O4 C18 1.406(7) . ?
O5 C19 1.345(7) . ?
O6 C26 1.260(6) . ?
O7 H7 0.8300 . ?
O7 C34 1.427(7) . ?
O8 C36 1.416(6) . ?
O9 C37 1.254(7) . ?
O10 C39 1.270(9) . ?
O11 C40 1.235(8) . ?
O12 C42 1.243(7) . ?
O13 H13A 0.8802 . ?
O13 H13B 0.8800 . ?
N1 N2 1.406(6) . ?
N1 C7 1.280(7) . ?
N2 C8 1.327(7) . ?
N3 C9 1.343(7) . ?
N3 C13 1.340(8) . ?
N4 C14 1.479(8) . ?
N4 C15 1.479(8) . ?
N4 C17 1.497(9) . ?
N5 N6 1.416(6) . ?
N5 C25 1.282(7) . ?
N6 C26 1.322(7) . ?
N7 C27 1.345(7) . ?
N7 C31 1.340(7) . ?
N8 C32 1.456(8) . ?
N8 C33 1.479(7) . ?
N8 C35 1.496(8) . ?
C1 C2 1.410(10) . ?
C1 C6 1.420(9) . ?
C1A H1AA 0.9704 . ?
C1A H1AB 0.9696 . ?
C1A H1AC 0.9699 . ?
C1A C39 1.513(11) . ?
C1B H1BA 0.9700 . ?
C1B H1BB 0.9704 . ?
C1B H1BC 0.9701 . ?
C1B C40 1.506(10) . ?
C1C H1CA 0.9699 . ?
C1C H1CB 0.9698 . ?
C1C H1CC 0.9699 . ?
C1C C42 1.520(11) . ?
C1C F7 1.290(11) . ?
C1C F8 1.246(10) . ?
C1C F9 1.315(12) . ?
C1D H1DA 0.9700 . ?
C1D H1DB 0.9700 . ?
C1D H1DC 0.9699 . ?
C1D C37 1.476(12) . ?
C1D F10 1.201(18) . ?
C1D F11 1.16(2) . ?
C1D F12 1.15(2) . ?
C2 H2 0.9400 . ?
C2 C3 1.392(11) . ?
C3 H3A 0.9400 . ?
C3 C4 1.373(12) . ?
C4 H4 0.9400 . ?
C4 C5 1.361(10) . ?
C5 H5 0.9400 . ?
C5 C6 1.418(9) . ?
C6 C7 1.430(9) . ?
C7 H7A 0.9400 . ?
C8 C9 1.488(8) . ?
C9 C10 1.379(8) . ?
C10 H10 0.9400 . ?
C10 C11 1.373(10) . ?
C11 H11 0.9400 . ?
C11 C12 1.366(10) . ?
C12 H12 0.9400 . ?
C12 C13 1.392(9) . ?
C13 C14 1.501(9) . ?
C14 H14A 0.9800 . ?
C14 H14B 0.9800 . ?
C15 H15A 0.9800 . ?
C15 H15B 0.9800 . ?
C15 C16 1.516(10) . ?
C16 H16A 0.9800 . ?
C16 H16B 0.9800 . ?
C17 H17A 0.9800 . ?
C17 H17B 0.9800 . ?
C17 C18 1.512(9) . ?
C18 H18A 0.9800 . ?
C18 H18B 0.9800 . ?
C19 C20 1.394(8) . ?
C19 C24 1.413(7) . ?
C20 H20 0.9400 . ?
C20 C21 1.385(9) . ?
C21 H21 0.9400 . ?
C21 C22 1.374(9) . ?
C22 H22 0.9400 . ?
C22 C23 1.360(8) . ?
C23 H23 0.9400 . ?
C23 C24 1.418(8) . ?
C24 C25 1.442(7) . ?
C25 H25 0.9400 . ?
C26 C27 1.486(8) . ?
C27 C28 1.372(9) . ?
C28 H28 0.9400 . ?
C28 C29 1.382(10) . ?
C29 H29 0.9400 . ?
C29 C30 1.370(11) . ?
C30 H30 0.9400 . ?
C30 C31 1.387(10) . ?
C31 C32 1.509(9) . ?
C32 H32A 0.9800 . ?
C32 H32B 0.9800 . ?
C33 H33A 0.9800 . ?
C33 H33B 0.9800 . ?
C33 C34 1.502(10) . ?
C34 H34A 0.9800 . ?
C34 H34B 0.9800 . ?
C35 H35A 0.9800 . ?
C35 H35B 0.9800 . ?
C35 C36 1.511(8) . ?
C36 H36A 0.9800 . ?
C36 H36B 0.9800 . ?
C37 C38 1.409(11) . ?
C38 H38 0.9400 . ?
C38 C39 1.352(12) . ?
C40 C41 1.375(11) . ?
C41 H41 0.9400 . ?
C41 C42 1.405(10) . ?
O14 N9 1.272(10) . ?
O15 N9 1.243(9) . ?
O16 N9 1.226(10) . ?
O17 H17 0.8300 . ?
O17 C43 1.435(14) . ?
C43 H43A 0.9700 . ?
C43 H43B 0.9700 . ?
C43 H43C 0.9700 . ?
O18 H18C 0.8598 . ?
O18 H18D 0.8599 . ?

loop_
_geom_torsion_atom_site_label_1
_geom_torsion_atom_site_label_2
_geom_torsion_atom_site_label_3
_geom_torsion_atom_site_label_4
_geom_torsion
_geom_torsion_site_symmetry_1
_geom_torsion_site_symmetry_2
_geom_torsion_site_symmetry_3
_geom_torsion_site_symmetry_4
_geom_torsion_publ_flag
Tb1 O1 C1 C2 132.7(6) . . . . ?
Tb1 O1 C1 C6 -48.2(9) . . . . ?
Tb1 O2 C8 N2 25.7(7) . . . . ?
Tb1 O2 C8 C9 -154.2(3) . . . . ?
Tb1 O5 C19 C20 -55.8(7) 3_666 . . . ?
Tb1 O5 C19 C20 132.2(5) . . . . ?
Tb1 O5 C19 C24 -49.6(7) . . . . ?
Tb1 O5 C19 C24 122.4(5) 3_666 . . . ?
Tb1 O6 C26 N6 30.7(7) . . . . ?
Tb1 O6 C26 C27 -149.4(4) . . . . ?
Tb1 N1 N2 Tb2 142.9(2) . . . . ?
Tb1 N1 N2 C8 -20.2(5) . . . . ?
Tb1 N1 C7 C6 7.0(9) . . . . ?
Tb1 N5 N6 Tb3 141.2(2) . . . . ?
Tb1 N5 N6 C26 -23.7(5) . . . . ?
Tb1 N5 C25 C24 7.3(8) . . . . ?
Tb2 O3 C16 C15 -34.5(8) . . . . ?
Tb2 O4 C18 C17 -46.5(6) . . . . ?
Tb2 O8 C36 C35 111.1(5) . . . . ?
Tb2 O9 C37 C1D -177.4(6) . . . . ?
Tb2 O9 C37 C38 0.6(12) . . . . ?
Tb2 O10 C39 C1A -164.8(5) . . . . ?
Tb2 O10 C39 C38 18.2(12) . . . . ?
Tb2 N2 C8 O2 -167.0(4) . . . . ?
Tb2 N2 C8 C9 12.9(6) . . . . ?
Tb2 N3 C9 C8 -5.4(6) . . . . ?
Tb2 N3 C9 C10 172.8(4) . . . . ?
Tb2 N3 C13 C12 -171.6(5) . . . . ?
Tb2 N3 C13 C14 8.6(7) . . . . ?
Tb2 N4 C14 C13 43.0(6) . . . . ?
Tb2 N4 C15 C16 -44.5(6) . . . . ?
Tb2 N4 C17 C18 -33.5(6) . . . . ?
Tb3 O4 C18 C17 112.7(5) . . . . ?
Tb3 O7 C34 C33 -33.0(7) . . . . ?
Tb3 O8 C36 C35 -44.3(6) . . . . ?
Tb3 O11 C40 C1B -175.9(5) . . . . ?
Tb3 O11 C40 C41 5.0(13) . . . . ?
Tb3 O12 C42 C1C 179.2(5) . . . . ?
Tb3 O12 C42 C41 -1.5(12) . . . . ?
Tb3 N6 C26 O6 -168.9(4) . . . . ?
Tb3 N6 C26 C27 11.3(6) . . . . ?
Tb3 N7 C27 C26 -1.2(6) . . . . ?
Tb3 N7 C27 C28 176.5(5) . . . . ?
Tb3 N7 C31 C30 -175.4(5) . . . . ?
Tb3 N7 C31 C32 6.0(8) . . . . ?
Tb3 N8 C32 C31 38.7(7) . . . . ?
Tb3 N8 C33 C34 -46.2(6) . . . . ?
Tb3 N8 C35 C36 -36.3(6) . . . . ?
F1 C1B C40 O11 -1.4(16) . . . . ?
F1 C1B C40 C41 177.7(14) . . . . ?
F2 C1B C40 O11 -125.7(12) . . . . ?
F2 C1B C40 C41 53.5(15) . . . . ?
F3 C1A C39 O10 159.5(9) . . . . ?
F3 C1A C39 C38 -23.1(12) . . . . ?
F4 C1A C39 O10 40.9(13) . . . . ?
F4 C1A C39 C38 -141.7(12) . . . . ?
F5 C1A C39 O10 -81.1(12) . . . . ?
F5 C1A C39 C38 96.2(12) . . . . ?
F6 C1B C40 O11 118.2(13) . . . . ?
F6 C1B C40 C41 -62.6(14) . . . . ?
O1 C1 C2 C3 -179.4(7) . . . . ?
O1 C1 C6 C5 -177.1(6) . . . . ?
O1 C1 C6 C7 1.3(10) . . . . ?
O2 C8 C9 N3 175.0(5) . . . . ?
O2 C8 C9 C10 -3.2(8) . . . . ?
O5 C19 C20 C21 177.9(6) . . . . ?
O5 C19 C24 C23 -175.6(5) . . . . ?
O5 C19 C24 C25 3.4(8) . . . . ?
O6 C26 C27 N7 173.6(5) . . . . ?
O6 C26 C27 C28 -4.2(8) . . . . ?
O9 C37 C38 C39 -6.5(12) . . . . ?
O11 C40 C41 C42 -0.8(14) . . . . ?
N1 N2 C8 O2 -2.0(7) . . . . ?
N1 N2 C8 C9 177.9(4) . . . . ?
N2 N1 C7 C6 -179.3(6) . . . . ?
N2 C8 C9 N3 -4.9(7) . . . . ?
N2 C8 C9 C10 176.8(5) . . . . ?
N3 C9 C10 C11 -2.0(9) . . . . ?
N3 C13 C14 N4 -35.6(8) . . . . ?
N4 C15 C16 O3 52.1(8) . . . . ?
N4 C17 C18 O4 53.1(7) . . . . ?
N5 N6 C26 O6 -2.5(7) . . . . ?
N5 N6 C26 C27 177.7(4) . . . . ?
N6 N5 C25 C24 -179.0(5) . . . . ?
N6 C26 C27 N7 -6.6(7) . . . . ?
N6 C26 C27 C28 175.6(5) . . . . ?
N7 C27 C28 C29 -0.8(10) . . . . ?
N7 C31 C32 N8 -30.9(8) . . . . ?
N8 C33 C34 O7 52.0(7) . . . . ?
N8 C35 C36 O8 54.2(7) . . . . ?
C1 C2 C3 C4 -3.7(14) . . . . ?
C1 C6 C7 N1 17.6(11) . . . . ?
C1B C40 C41 C42 -179.9(8) . . . . ?
C1D C37 C38 C39 171.5(8) . . . . ?
C2 C1 C6 C5 2.1(10) . . . . ?
C2 C1 C6 C7 -179.5(7) . . . . ?
C2 C3 C4 C5 2.1(14) . . . . ?
C3 C4 C5 C6 1.6(13) . . . . ?
C4 C5 C6 C1 -3.7(12) . . . . ?
C4 C5 C6 C7 177.7(7) . . . . ?
C5 C6 C7 N1 -164.0(6) . . . . ?
C6 C1 C2 C3 1.4(11) . . . . ?
C7 N1 N2 Tb2 -31.6(6) . . . . ?
C7 N1 N2 C8 165.3(5) . . . . ?
C8 C9 C10 C11 176.1(6) . . . . ?
C9 N3 C13 C12 -0.7(9) . . . . ?
C9 N3 C13 C14 179.5(5) . . . . ?
C9 C10 C11 C12 1.4(10) . . . . ?
C10 C11 C12 C13 -0.5(11) . . . . ?
C11 C12 C13 N3 0.1(10) . . . . ?
C11 C12 C13 C14 179.9(7) . . . . ?
C12 C13 C14 N4 144.6(6) . . . . ?
C13 N3 C9 C8 -176.6(5) . . . . ?
C13 N3 C9 C10 1.7(8) . . . . ?
C14 N4 C15 C16 -164.8(6) . . . . ?
C14 N4 C17 C18 87.2(6) . . . . ?
C15 N4 C14 C13 162.8(6) . . . . ?
C15 N4 C17 C18 -152.6(5) . . . . ?
C17 N4 C14 C13 -75.4(7) . . . . ?
C17 N4 C15 C16 72.9(7) . . . . ?
C19 C20 C21 C22 -1.4(10) . . . . ?
C19 C24 C25 N5 17.4(9) . . . . ?
C20 C19 C24 C23 2.6(8) . . . . ?
C20 C19 C24 C25 -178.4(5) . . . . ?
C20 C21 C22 C23 0.7(10) . . . . ?
C21 C22 C23 C24 1.7(10) . . . . ?
C22 C23 C24 C19 -3.4(9) . . . . ?
C22 C23 C24 C25 177.5(6) . . . . ?
C23 C24 C25 N5 -163.6(5) . . . . ?
C24 C19 C20 C21 -0.3(9) . . . . ?
C25 N5 N6 Tb3 -33.6(6) . . . . ?
C25 N5 N6 C26 161.6(5) . . . . ?
C26 C27 C28 C29 176.9(6) . . . . ?
C27 N7 C31 C30 0.0(9) . . . . ?
C27 N7 C31 C32 -178.7(5) . . . . ?
C27 C28 C29 C30 -0.8(12) . . . . ?
C28 C29 C30 C31 1.8(13) . . . . ?
C29 C30 C31 N7 -1.5(12) . . . . ?
C29 C30 C31 C32 177.1(7) . . . . ?
C30 C31 C32 N8 150.5(7) . . . . ?
C31 N7 C27 C26 -176.6(5) . . . . ?
C31 N7 C27 C28 1.2(9) . . . . ?
C32 N8 C33 C34 -167.7(5) . . . . ?
C32 N8 C35 C36 85.2(6) . . . . ?
C33 N8 C32 C31 158.7(5) . . . . ?
C33 N8 C35 C36 -154.8(5) . . . . ?
C35 N8 C32 C31 -79.3(6) . . . . ?
C35 N8 C33 C34 70.1(6) . . . . ?
C37 C38 C39 O10 -2.9(13) . . . . ?
C37 C38 C39 C1A -179.9(7) . . . . ?
C40 C41 C42 O12 -1.0(14) . . . . ?
C40 C41 C42 C1C 178.3(8) . . . . ?
F7 C1C C42 O12 -49.1(11) . . . . ?
F7 C1C C42 C41 131.6(10) . . . . ?
F8 C1C C42 O12 -173.5(9) . . . . ?
F8 C1C C42 C41 7.2(13) . . . . ?
F9 C1C C42 O12 66.7(10) . . . . ?
F9 C1C C42 C41 -112.6(10) . . . . ?
F10 C1D C37 O9 171.0(16) . . . . ?
F10 C1D C37 C38 -7.1(18) . . . . ?
F11 C1D C37 O9 51(2) . . . . ?
F11 C1D C37 C38 -127(2) . . . . ?
F12 C1D C37 O9 -70(2) . . . . ?
F12 C1D C37 C38 112(2) . . . . ?

loop_
_smtbx_masks_void_nr
_smtbx_masks_void_average_x
_smtbx_masks_void_average_y
_smtbx_masks_void_average_z
_smtbx_masks_void_volume
_smtbx_masks_void_count_electrons
_smtbx_masks_void_content
1 0.239 0.272 0.568 125.5 19.8 '2 H2O'
2 0.239 0.228 0.068 125.5 19.6 '2 H2O'
3 0.761 0.728 0.432 125.5 16.0 '2 H2O'
4 0.761 0.772 0.932 125.5 16.1 '2 H2O'
